data_4308553
loop_
_publ_author_name
'Indranil Chakraborty'
'Bikash Kumar Panda'
'Jaydip Gangopadhyay'
'Animesh Chakravorty'

_publ_section_title
;
Rhenium Chemistry of Azooximes: Oxygen Atom Transfer, Azoimine Chelation,
and Imine-Oxime Contrast
;
_journal_name_full 'Inorganic Chemistry'
_journal_page_first 1054
_journal_page_last 1060
_journal_paper_doi 10.1021/ic0486116
_journal_volume 44
_journal_year 2005
_chemical_compound_source 'laboratory synthesis'
_chemical_formula_sum 'C19 H15 Cl4 N4 Re'
_chemical_formula_weight 627.35
_chemical_name_systematic
; 
 ? 
;
_space_group_IT_number 14
_symmetry_cell_setting monoclinic
_symmetry_space_group_name_Hall '-P 2ybc'
_symmetry_space_group_name_H-M 'P 1 21/c 1'
_atom_sites_solution_hydrogens geom
_atom_sites_solution_primary heavy
_atom_sites_solution_secondary difmap
_audit_creation_method SHELXL
_cell_angle_alpha 90.00
_cell_angle_beta 105.13(5)
_cell_angle_gamma 90.00
_cell_formula_units_Z 4
_cell_length_a 12.502(7)
_cell_length_b 10.023(5)
_cell_length_c 17.870(9)
_cell_measurement_reflns_used 30
_cell_measurement_temperature 293(2)
_cell_measurement_theta_max 14
_cell_measurement_theta_min 7
_cell_volume 2162(2)
_computing_cell_refinement 'Siemens P3/P4-PC V4.27'
_computing_data_collection 'Siemens P3/P4-PC V4.27'
_computing_data_reduction 'Siemens P3/P4-PC V4.27'
_computing_molecular_graphics 'Siemens SHELXTL V5.03 PC'
_computing_publication_material 'Siemens SHELXTL V5.03 PC'
_computing_structure_refinement 'SHELXL-93 (Sheldrick, 1993)'
_computing_structure_solution 'SHELXS-86 (Sheldrick, 1990)'
_diffrn_ambient_temperature 293(2)
_diffrn_measurement_device 'Siemens R3m/V'
_diffrn_measurement_method '\w scans'
_diffrn_radiation_monochromator graphite
_diffrn_radiation_source 'fine-focus sealed tube'
_diffrn_radiation_type MoK\a
_diffrn_radiation_wavelength 0.71073
_diffrn_reflns_av_R_equivalents 0.0682
_diffrn_reflns_av_sigmaI/netI 0.0483
_diffrn_reflns_limit_h_max 14
_diffrn_reflns_limit_h_min 0
_diffrn_reflns_limit_k_max 11
_diffrn_reflns_limit_k_min 0
_diffrn_reflns_limit_l_max 20
_diffrn_reflns_limit_l_min -21
_diffrn_reflns_number 3982
_diffrn_reflns_theta_max 25.00
_diffrn_reflns_theta_min 2.35
_diffrn_standards_decay_% 0
_diffrn_standards_interval_count 198
_diffrn_standards_number 2
_exptl_absorpt_coefficient_mu 6.129
_exptl_absorpt_correction_T_max 0.521
_exptl_absorpt_correction_T_min 0.314
_exptl_absorpt_correction_type semi-empirical
_exptl_crystal_colour dark
_exptl_crystal_density_diffrn 1.928
_exptl_crystal_description parallelopiped
_exptl_crystal_F_000 1200
_exptl_crystal_size_max 0.40
_exptl_crystal_size_mid 0.30
_exptl_crystal_size_min 0.20
_refine_diff_density_max 1.158
_refine_diff_density_min -3.001
_refine_diff_density_rms 0.214
_refine_ls_extinction_method none
_refine_ls_goodness_of_fit_all 1.072
_refine_ls_goodness_of_fit_obs 1.053
_refine_ls_matrix_type full
_refine_ls_number_parameters 253
_refine_ls_number_reflns 3772
_refine_ls_number_restraints 0
_refine_ls_restrained_S_all 1.084
_refine_ls_restrained_S_obs 1.053
_refine_ls_R_factor_all 0.0971
_refine_ls_R_factor_obs 0.0629
_refine_ls_shift/esd_max -0.001
_refine_ls_shift/esd_mean 0.000
_refine_ls_structure_factor_coef Fsqd
_refine_ls_weighting_details 'w=1/[\s^2^(Fo^2^)+(0.0993P)^2^+13.6880P] where P=(Fo^2^+2Fc^2^)/3'
_refine_ls_weighting_scheme calc
_refine_ls_wR_factor_all 0.1847
_refine_ls_wR_factor_obs 0.1496
_reflns_number_observed 2681
_reflns_number_total 3779
_reflns_observed_criterion >2sigma(I)
_cod_data_source_file ic0486116si20041006_031841_2.cif
_cod_data_source_block 3(X=Cl)
_cod_depositor_comments
;
The following automatic conversions were performed:
'_symmetry_cell_setting' value 'Monoclinic' changed to 'monoclinic'
according to '/home/saulius/struct/CIF-dictionaries/cif_core.dic'
dictionary named 'cif_core.dic' version 2.4.1 from 2010-06-29.

Automatic conversion script
Id: cif_fix_enum 1527 2010-12-29 10:47:43Z saulius 

The following automatic conversions were performed:

'_refine_ls_weighting_scheme' value 'calc
w=1/[\s^2^(Fo^2^)+(0.0993P)^2^+13.6880P] where P=(Fo^2^+2Fc^2^)/3'
was changed to 'calc'. New tag '_refine_ls_weighting_details' was
created. The value of the new tag was set to
'w=1/[\s^2^(Fo^2^)+(0.0993P)^2^+13.6880P] where P=(Fo^2^+2Fc^2^)/3'.

Automatic conversion script
Id: cif_fix_values 3143 2015-03-26 13:38:13Z robertas 

The following automatic conversions were performed:

'_atom_sites_solution_primary' value 'heavy atom method' was changed
to 'heavy'.

Automatic conversion script
Id: cif_fix_values 6452 2018-10-05 10:23:21Z andrius 
;
_cod_original_cell_volume 2161.6(20)
_cod_database_code 4308553

loop_
_symmetry_equiv_pos_as_xyz
'x, y, z'
'-x, y+1/2, -z+1/2'
'-x, -y, -z'
'x, -y-1/2, z-1/2'

loop_
_atom_site_aniso_label
_atom_site_aniso_U_11
_atom_site_aniso_U_22
_atom_site_aniso_U_33
_atom_site_aniso_U_23
_atom_site_aniso_U_13
_atom_site_aniso_U_12
Re 0.0493(3) 0.0472(3) 0.0511(3) -0.0047(3) 0.0083(2) -0.0023(3)
Cl1 0.067(2) 0.066(2) 0.086(3) -0.025(2) 0.019(2) 0.001(2)
Cl2 0.102(3) 0.064(2) 0.064(2) 0.011(2) 0.018(2) 0.007(2)
Cl3 0.076(2) 0.078(3) 0.056(2) 0.004(2) 0.014(2) -0.013(2)
N1 0.068(7) 0.038(6) 0.061(7) -0.021(5) 0.016(6) -0.016(5)
N2 0.045(6) 0.049(6) 0.058(7) -0.005(5) 0.010(5) -0.009(5)
N3 0.053(6) 0.038(6) 0.051(6) 0.002(5) 0.004(5) 0.000(5)
N4 0.060(7) 0.028(5) 0.069(7) -0.018(5) -0.001(5) -0.006(5)
Cl4 0.054(2) 0.128(4) 0.155(5) -0.028(4) 0.020(3) -0.013(3)
C1 0.063(8) 0.045(8) 0.056(8) -0.012(6) 0.028(7) -0.007(6)
C2 0.040(6) 0.064(9) 0.055(8) -0.005(7) 0.015(6) -0.009(6)
C3 0.064(10) 0.066(11) 0.125(16) -0.044(10) 0.031(10) -0.013(8)
C4 0.053(10) 0.101(15) 0.183(24) -0.043(16) 0.039(13) -0.017(10)
C5 0.051(9) 0.084(13) 0.094(13) 0.001(10) 0.009(8) -0.015(9)
C6 0.047(8) 0.075(12) 0.132(16) 0.002(11) 0.026(9) 0.010(8)
C7 0.054(9) 0.061(10) 0.102(13) 0.006(9) 0.011(8) 0.005(8)
C8 0.051(7) 0.039(7) 0.052(7) -0.002(6) 0.013(6) 0.007(6)
C9 0.072(10) 0.075(10) 0.052(8) -0.008(8) 0.005(7) -0.010(9)
C10 0.117(16) 0.079(13) 0.069(11) -0.028(10) 0.008(10) -0.016(12)
C11 0.087(13) 0.075(13) 0.116(17) -0.040(13) 0.026(12) -0.031(11)
C12 0.103(14) 0.041(9) 0.114(16) 0.003(10) 0.030(12) -0.008(9)
C13 0.088(12) 0.056(10) 0.075(11) 0.017(8) -0.003(9) -0.016(9)
C14 0.049(8) 0.083(11) 0.067(9) -0.024(9) 0.008(7) -0.012(8)
C15 0.090(14) 0.104(16) 0.126(18) 0.004(15) -0.043(13) -0.004(13)
C16 0.089(17) 0.138(24) 0.173(28) -0.018(21) -0.046(17) -0.009(17)
C17 0.084(16) 0.193(33) 0.178(29) -0.116(27) 0.020(18) -0.070(19)
C18 0.160(26) 0.223(37) 0.119(21) -0.053(24) 0.052(20) -0.114(28)
C19 0.125(18) 0.141(21) 0.115(17) 0.002(16) 0.038(14) -0.078(17)

loop_
_atom_site_label
_atom_site_type_symbol
_atom_site_fract_x
_atom_site_fract_y
_atom_site_fract_z
_atom_site_U_iso_or_equiv
_atom_site_thermal_displace_type
_atom_site_occupancy
_atom_site_calc_flag
_atom_site_refinement_flags
_atom_site_disorder_group
Re Re 1.14196(4) 0.04102(5) 0.86865(3) 0.0501(2) Uani 1 d . .
Cl1 Cl 1.1843(3) -0.1533(4) 0.8110(2) 0.0733(11) Uani 1 d . .
Cl2 Cl 1.1412(4) -0.0915(4) 0.9768(2) 0.0770(11) Uani 1 d . .
Cl3 Cl 1.1195(3) 0.1420(4) 0.7442(2) 0.0705(10) Uani 1 d . .
N1 N 0.9734(10) -0.0149(11) 0.8284(7) 0.056(3) Uani 1 d . .
N2 N 0.9436(8) 0.1910(11) 0.8739(6) 0.052(3) Uani 1 d . .
N3 N 1.0506(9) 0.1870(10) 0.8967(6) 0.049(3) Uani 1 d . .
N4 N 1.2640(9) 0.1168(10) 0.9096(7) 0.056(3) Uani 1 d . .
Cl4 Cl 0.4126(4) 0.0114(7) 0.7605(4) 0.114(2) Uani 1 d . .
C1 C 0.9032(12) 0.0736(13) 0.8391(8) 0.052(3) Uani 1 d . .
C2 C 0.7824(10) 0.0551(14) 0.8174(8) 0.053(3) Uani 1 d . .
C3 C 0.7374(14) -0.0699(17) 0.8033(12) 0.084(6) Uani 1 d . .
C4 C 0.6238(14) -0.0865(23) 0.7864(15) 0.111(8) Uani 1 d . .
H4A H 0.5923(14) -0.1711(23) 0.7779(15) 0.133 Uiso 1 calc R .
C5 C 0.5565(13) 0.0285(19) 0.7823(11) 0.078(5) Uani 1 d . .
C6 C 0.6022(12) 0.1487(19) 0.8009(12) 0.084(5) Uani 1 d . .
H6A H 0.5569(12) 0.2221(19) 0.8015(12) 0.101 Uiso 1 calc R .
C7 C 0.7153(12) 0.1651(17) 0.8193(10) 0.074(5) Uani 1 d . .
H7A H 0.7465(12) 0.2487(17) 0.8329(10) 0.089 Uiso 1 calc R .
C8 C 1.0977(10) 0.3090(13) 0.9366(7) 0.048(3) Uani 1 d . .
C9 C 1.1609(12) 0.2986(18) 1.0111(8) 0.068(4) Uani 1 d . .
H9A H 1.1774(12) 0.2160(18) 1.0350(8) 0.082 Uiso 1 calc R .
C10 C 1.1996(18) 0.4160(20) 1.0501(11) 0.091(6) Uani 1 d . .
H10A H 1.2442(18) 0.4132(20) 1.1006(11) 0.110 Uiso 1 calc R .
C11 C 1.1721(17) 0.5336(20) 1.0142(14) 0.093(6) Uani 1 d . .
C12 C 1.1083(18) 0.5409(16) 0.9383(13) 0.086(5) Uani 1 d . .
C13 C 1.0702(15) 0.4247(15) 0.9005(10) 0.078(5) Uani 1 d . .
H13A H 1.0255(15) 0.4268(15) 0.8500(10) 0.093 Uiso 1 calc R .
C14 C 1.3634(12) 0.1852(17) 0.9473(9) 0.068(4) Uani 1 d . .
C15 C 1.4246(17) 0.1379(25) 1.0174(14) 0.120(8) Uani 1 d . .
H15A H 1.4001(17) 0.0674(25) 1.0425(14) 0.144 Uiso 1 calc R .
C16 C 1.5255(20) 0.2013(32) 1.0490(18) 0.148(12) Uani 1 d . .
H16A H 1.5703(20) 0.1708(32) 1.0960(18) 0.178 Uiso 1 calc R .
C17 C 1.5599(20) 0.3040(37) 1.0142(20) 0.154(14) Uani 1 d . .
H17A H 1.6289(20) 0.3417(37) 1.0363(20) 0.185 Uiso 1 calc R .
C18 C 1.4952(26) 0.3552(38) 0.9461(16) 0.164(15) Uani 1 d . .
H18A H 1.5189(26) 0.4292(38) 0.9235(16) 0.197 Uiso 1 calc R .
C19 C 1.3922(20) 0.2946(26) 0.9106(14) 0.126(9) Uani 1 d . .
H19A H 1.3463(20) 0.3273(26) 0.8646(14) 0.151 Uiso 1 calc R .
H1 H 0.9557 -0.0855 0.8045 0.038 Uiso 1 d . .
H11 H 1.2078 0.5836 1.0277 0.077 Uiso 1 d . .
H3 H 0.7949 -0.1596 0.8138 0.069 Uiso 1 d . .
H12 H 1.0947 0.6231 0.8946 0.034 Uiso 1 d . .

loop_
_atom_type_symbol
_atom_type_description
_atom_type_scat_dispersion_real
_atom_type_scat_dispersion_imag
_atom_type_scat_source
C C 0.0033 0.0016 'International Tables Vol C Tables 4.2.6.8 and 6.1.1.4'
H H 0.0000 0.0000 'International Tables Vol C Tables 4.2.6.8 and 6.1.1.4'
N N 0.0061 0.0033 'International Tables Vol C Tables 4.2.6.8 and 6.1.1.4'
Cl Cl 0.1484 0.1585 'International Tables Vol C Tables 4.2.6.8 and 6.1.1.4'
Re Re -1.0185 7.2310 'International Tables Vol C Tables 4.2.6.8 and 6.1.1.4'

loop_
_geom_angle_atom_site_label_1
_geom_angle_atom_site_label_2
_geom_angle_atom_site_label_3
_geom_angle
_geom_angle_site_symmetry_1
_geom_angle_site_symmetry_3
_geom_angle_publ_flag
N4 Re N3 94.2(5) . . y
N4 Re N1 166.4(5) . . y
N3 Re N1 72.3(4) . . y
N4 Re Cl1 106.5(4) . . y
N3 Re Cl1 159.1(3) . . y
N1 Re Cl1 87.1(3) . . y
N4 Re Cl2 95.5(4) . . y
N3 Re Cl2 94.7(3) . . y
N1 Re Cl2 84.9(4) . . y
Cl1 Re Cl2 86.6(2) . . y
N4 Re Cl3 94.9(4) . . y
N3 Re Cl3 89.3(3) . . y
N1 Re Cl3 86.1(3) . . y
Cl1 Re Cl3 85.9(2) . . y
Cl2 Re Cl3 168.6(2) . . y
C1 N1 Re 114.9(9) . . ?
N3 N2 C1 110.3(11) . . ?
N2 N3 C8 112.3(10) . . ?
N2 N3 Re 123.8(8) . . ?
C8 N3 Re 123.5(8) . . ?
C14 N4 Re 176.2(10) . . ?
N1 C1 N2 118.2(13) . . ?
N1 C1 C2 124.3(12) . . ?
N2 C1 C2 117.5(12) . . ?
C3 C2 C7 120.5(13) . . ?
C3 C2 C1 120.5(13) . . ?
C7 C2 C1 118.6(13) . . ?
C2 C3 C4 119.9(17) . . ?
C3 C4 C5 118.4(18) . . ?
C6 C5 C4 120.7(16) . . ?
C6 C5 Cl4 119.4(15) . . ?
C4 C5 Cl4 119.6(14) . . ?
C5 C6 C7 120.8(16) . . ?
C6 C7 C2 119.2(15) . . ?
C13 C8 C9 123.4(15) . . ?
C13 C8 N3 118.4(12) . . ?
C9 C8 N3 118.0(13) . . ?
C8 C9 C10 117.5(16) . . ?
C11 C10 C9 119.5(18) . . ?
C10 C11 C12 121.6(17) . . ?
C13 C12 C11 118.5(17) . . ?
C8 C13 C12 119.4(16) . . ?
C15 C14 C19 124.0(18) . . ?
C15 C14 N4 118.4(17) . . ?
C19 C14 N4 117.6(16) . . ?
C14 C15 C16 116.3(25) . . ?
C17 C16 C15 122.1(26) . . ?
C16 C17 C18 121.1(23) . . ?
C17 C18 C19 119.6(29) . . ?
C14 C19 C18 116.7(25) . . ?

loop_
_geom_bond_atom_site_label_1
_geom_bond_atom_site_label_2
_geom_bond_distance
_geom_bond_site_symmetry_2
_geom_bond_publ_flag
Re N4 1.691(10) . y
Re N3 1.998(11) . y
Re N1 2.117(12) . y
Re Cl1 2.328(4) . y
Re Cl2 2.347(4) . y
Re Cl3 2.392(4) . y
N1 C1 1.30(2) . ?
N2 N3 1.293(14) . y
N2 C1 1.36(2) . ?
N3 C8 1.46(2) . ?
N4 C14 1.42(2) . ?
Cl4 C5 1.75(2) . ?
C1 C2 1.47(2) . ?
C2 C3 1.37(2) . ?
C2 C7 1.39(2) . ?
C3 C4 1.38(2) . ?
C4 C5 1.42(3) . ?
C5 C6 1.34(2) . ?
C6 C7 1.38(2) . ?
C8 C13 1.33(2) . ?
C8 C9 1.36(2) . ?
C9 C10 1.39(2) . ?
C10 C11 1.34(3) . ?
C11 C12 1.38(3) . ?
C12 C13 1.37(2) . ?
C14 C15 1.37(2) . ?
C14 C19 1.37(3) . ?
C15 C16 1.39(3) . ?
C16 C17 1.33(4) . ?
C17 C18 1.37(4) . ?
C18 C19 1.42(3) . ?
